data_8107213
loop_
_publ_author_name
'Radulovi\'c, Niko S.'
'Sejmanovi\'c, Dragana M.'
'Risti\'c, Milenko N.'
'Deki\'c, Vidoslav S.'
'Kr\"uger, Biljana'
'Kahlenberg, Volker'
'Rodi\'c, Marko V.'

_publ_section_title
;
 The crystal structure of
 3-(1-(2-((5-methylthiophen-2-yl)methylene)hydrazinyl)ethylidene)chroman-2,4-dione,
 C17H14N2O3S
;
_journal_issue 5
_journal_name_full 'Zeitschrift f\"ur Kristallographie - New Crystal Structures'
_journal_page_first 775
_journal_page_last 777
_journal_paper_doi 10.1515/ncrs-2022-0225
_journal_volume 237
_journal_year 2022
_chemical_formula_moiety 'C17 H14 N2 O3 S'
_chemical_formula_sum 'C17 H14 N2 O3 S'
_chemical_formula_weight 326.36
_chemical_melting_point 463
_chemical_name_common
; 3-(1-(2-((5-Methylthiophen-2-yl)methylene)hydrazinyl)ethylidene)chroman-2,4-
dione
;
_chemical_name_systematic
; 1-[-1-(4-Hydroxy-2-oxo-2H-chromen-3-yl)ethylidene]-2-(4-methoxybenziylidene)
hydrazine
;
_space_group_crystal_system monoclinic
_space_group_IT_number 14
_space_group_name_Hall '-P 2ybc'
_space_group_name_H-M_alt 'P 1 21/c 1'
_atom_sites_solution_hydrogens mixed
_atom_sites_solution_primary dual
_atom_sites_solution_secondary .
_cell_angle_alpha 90
_cell_angle_beta 92.245(4)
_cell_angle_gamma 90
_cell_formula_units_Z 4
_cell_length_a 9.8966(5)
_cell_length_b 9.4360(4)
_cell_length_c 16.7115(7)
_cell_measurement_reflns_used 14477
_cell_measurement_temperature 170(2)
_cell_measurement_theta_max 26.3430
_cell_measurement_theta_min 3.0820
_cell_volume 1559.39(12)
_computing_cell_refinement 'CrysAlisPro 1.171.41.93a (Rigaku OD, 2020)'
_computing_data_collection 'CrysAlisPro 1.171.41.93a (Rigaku OD, 2020)'
_computing_data_reduction 'CrysAlisPro 1.171.41.93a (Rigaku OD, 2020)'
_computing_molecular_graphics 'PLATON (Spek, 2009)'
_computing_publication_material 'ShelXle (H\"ubschle, 2011)'
_computing_structure_refinement 'SHELXL-2018/3 (Sheldrick, 2018)'
_computing_structure_solution 'SHELXT 2018/2 (Sheldrick, 2018)'
_diffrn_ambient_temperature 170(2)
_diffrn_detector 'CCD plate'
_diffrn_detector_area_resol_mean 10.3575
_diffrn_detector_type 'Ruby (Oxford Diffraction)'
_diffrn_measured_fraction_theta_full 1.000
_diffrn_measured_fraction_theta_max 1.000
_diffrn_measurement_details
;
List of Runs (angles in degrees, time in seconds):

  # Type    Start    End  Width  t~exp~   \w     \q     \k     \f   Frames
--------------------------------------------------------------------------
  1  \w    -18.00  43.00   1.00   20.00    --    9.94 -77.00-120.00   61
  2  \w    -40.00  61.00   1.00   20.00    --  -11.66  57.00-120.00  101
  3  \w    -84.00  16.00   1.00   20.00    --  -11.66 -57.00  90.00  100
  4  \w    -18.00  83.00   1.00   20.00    --    9.94  57.00 -60.00  101
  5  \w      1.00  51.00   1.00   20.00    --    9.94 -99.00   0.00   50
  6  \w    -23.00  39.00   1.00   20.00    --    9.94  77.00  60.00   62
  7  \w    -18.00  43.00   1.00   20.00    --    9.94 -77.00 120.00   61
  8  \w    -64.00  34.00   1.00   20.00    --    9.94 -38.00   0.00   98
  9  \w   -100.00 -38.00   1.00   20.00    --  -11.66-179.00   0.00   62
 10  \w    -18.00  54.00   1.00   20.00    --    9.94  57.00  30.00   72
 11  \w    -44.00  39.00   1.00   20.00    --  -11.66  77.00 150.00   83
;
_diffrn_measurement_device 'four-circle diffractometer'
_diffrn_measurement_device_type 'Gemini R ultra (Oxford Diffraction)'
_diffrn_measurement_method '\w scans'
_diffrn_orient_matrix_type 'CrysAlisPro convention (1999,Acta A55,543-557)'
_diffrn_orient_matrix_UB_11 0.0355816000
_diffrn_orient_matrix_UB_12 -0.0642634000
_diffrn_orient_matrix_UB_13 -0.0055982000
_diffrn_orient_matrix_UB_21 0.0622821000
_diffrn_orient_matrix_UB_22 0.0368012000
_diffrn_orient_matrix_UB_23 0.0049364000
_diffrn_orient_matrix_UB_31 0.0002852000
_diffrn_orient_matrix_UB_32 -0.0128980000
_diffrn_orient_matrix_UB_33 0.0418131000
_diffrn_radiation_monochromator graphite
_diffrn_radiation_probe x-ray
_diffrn_radiation_type 'Mo K\a'
_diffrn_radiation_wavelength 0.71073
_diffrn_reflns_av_R_equivalents 0.0359
_diffrn_reflns_av_unetI/netI 0.0142
_diffrn_reflns_Laue_measured_fraction_full 1.000
_diffrn_reflns_Laue_measured_fraction_max 1.000
_diffrn_reflns_limit_h_max 12
_diffrn_reflns_limit_h_min -12
_diffrn_reflns_limit_k_max 11
_diffrn_reflns_limit_k_min -11
_diffrn_reflns_limit_l_max 20
_diffrn_reflns_limit_l_min -20
_diffrn_reflns_number 32946
_diffrn_reflns_point_group_measured_fraction_full 1.000
_diffrn_reflns_point_group_measured_fraction_max 1.000
_diffrn_reflns_theta_full 25.242
_diffrn_reflns_theta_max 26.369
_diffrn_reflns_theta_min 2.439
_diffrn_source 'fine-focus sealed X-ray tube'
_diffrn_source_type 'Enhance (Mo) X-ray Source (Oxford Diffraction)'
_exptl_absorpt_coefficient_mu 0.224
_exptl_absorpt_correction_T_max 1.00000
_exptl_absorpt_correction_T_min 0.96470
_exptl_absorpt_correction_type multi-scan
_exptl_absorpt_process_details
; 
CrysAlisPro 1.171.41.93a (Rigaku Oxford Diffraction, 2020) 
Empirical absorption correction using spherical harmonics, 
implemented in SCALE3 ABSPACK scaling algorithm. 
;
_exptl_crystal_colour yellow
_exptl_crystal_density_diffrn 1.390
_exptl_crystal_description irregular
_exptl_crystal_F_000 680
_exptl_crystal_size_max 0.528
_exptl_crystal_size_mid 0.462
_exptl_crystal_size_min 0.255
_refine_diff_density_max 0.190
_refine_diff_density_min -0.214
_refine_diff_density_rms 0.047
_refine_ls_extinction_coef 0.033(2)
_refine_ls_extinction_expression Fc^*^=kFc[1+0.001xFc^2^\l^3^/sin(2\q)]^-1/4^
_refine_ls_extinction_method 'SHELXL-2018/3 (Sheldrick 2018)'
_refine_ls_goodness_of_fit_ref 1.053
_refine_ls_hydrogen_treatment mixed
_refine_ls_matrix_type full
_refine_ls_number_parameters 215
_refine_ls_number_reflns 3188
_refine_ls_number_restraints 0
_refine_ls_restrained_S_all 1.053
_refine_ls_R_factor_all 0.0411
_refine_ls_R_factor_gt 0.0358
_refine_ls_shift/su_max 0.001
_refine_ls_shift/su_mean 0.000
_refine_ls_structure_factor_coef Fsqd
_refine_ls_weighting_details 'w=1/[\s^2^(Fo^2^)+(0.0572P)^2^+0.3038P] where P=(Fo^2^+2Fc^2^)/3'
_refine_ls_weighting_scheme calc
_refine_ls_wR_factor_gt 0.0962
_refine_ls_wR_factor_ref 0.1013
_reflns_Friedel_coverage 0.000
_reflns_Friedel_fraction_full .
_reflns_Friedel_fraction_max .
_reflns_number_gt 2792
_reflns_number_total 3188
_reflns_threshold_expression 'I > 2\s(I)'
_cod_data_source_file suppl_j_ncrs-2022-0225_suppl.cif
_cod_data_source_block VD35N_4119S_s3_2_m_a
_cod_original_sg_symbol_H-M 'P 21/c'
_cod_database_code 8107213
_shelx_space_group_comment
; 
The symmetry employed for this shelxl refinement is uniquely defined 
by the following loop, which should always be used as a source of 
symmetry information in preference to the above space-group names. 
They are only intended as comments. 
;
_oxdiff_exptl_absorpt_empirical_full_min 0.961
_oxdiff_exptl_absorpt_empirical_full_max 1.033
_oxdiff_exptl_absorpt_empirical_details
;
Empirical correction (ABSPACK) includes:
- Absorption correction using spherical harmonics
- Frame scaling
;
_reflns_odcompleteness_completeness 99.85
_reflns_odcompleteness_theta 26.32
_reflns_odcompleteness_iscentric 1

loop_
_space_group_symop_operation_xyz
'x, y, z'
'-x, y+1/2, -z+1/2'
'-x, -y, -z'
'x, -y-1/2, z-1/2'

loop_
_atom_site_label
_atom_site_type_symbol
_atom_site_fract_x
_atom_site_fract_y
_atom_site_fract_z
_atom_site_U_iso_or_equiv
_atom_site_adp_type
_atom_site_occupancy
_atom_site_site_symmetry_order
_atom_site_calc_flag
_atom_site_refinement_flags_posn
_atom_site_refinement_flags_adp
_atom_site_refinement_flags_occupancy
_atom_site_disorder_assembly
_atom_site_disorder_group
S1 S 0.87812(4) 0.67596(4) 0.36715(2) 0.04671(14) Uani 1 1 d . . . . .
O1 O 0.43999(11) 0.06147(11) 0.66941(5) 0.0505(3) Uani 1 1 d . . . . .
O2 O 0.60654(13) 0.20437(14) 0.69839(6) 0.0685(4) Uani 1 1 d . . . . .
O3 O 0.39687(11) 0.20110(12) 0.43885(6) 0.0552(3) Uani 1 1 d . . . . .
N1 N 0.59360(12) 0.36706(13) 0.46404(7) 0.0429(3) Uani 1 1 d . . . . .
H1 H 0.5290(18) 0.3197(18) 0.4343(11) 0.065(5) Uiso 1 1 d . . . . .
N2 N 0.67878(12) 0.46785(12) 0.43386(7) 0.0444(3) Uani 1 1 d . . . . .
C2 C 0.52581(15) 0.16768(15) 0.64641(8) 0.0452(3) Uani 1 1 d . . . . .
C3 C 0.51281(13) 0.22073(14) 0.56514(7) 0.0391(3) Uani 1 1 d . . . . .
C4 C 0.41183(13) 0.16285(14) 0.51051(7) 0.0401(3) Uani 1 1 d . . . . .
C4' C 0.32269(13) 0.05342(14) 0.54086(8) 0.0405(3) Uani 1 1 d . . . . .
C5 C 0.21898(15) -0.00668(17) 0.49305(9) 0.0500(3) Uani 1 1 d . . . . .
H5 H 0.204646 0.024035 0.439251 0.060 Uiso 1 1 calc R U . . .
C6 C 0.13748(16) -0.11000(18) 0.52334(10) 0.0573(4) Uani 1 1 d . . . . .
H6 H 0.066792 -0.150188 0.490601 0.069 Uiso 1 1 calc R U . . .
C7 C 0.15857(17) -0.15553(18) 0.60176(11) 0.0592(4) Uani 1 1 d . . . . .
H7 H 0.102092 -0.227134 0.622364 0.071 Uiso 1 1 calc R U . . .
C8 C 0.26002(17) -0.09842(17) 0.64997(10) 0.0566(4) Uani 1 1 d . . . . .
H8 H 0.274617 -0.130236 0.703544 0.068 Uiso 1 1 calc R U . . .
C8' C 0.34080(14) 0.00667(14) 0.61892(8) 0.0433(3) Uani 1 1 d . . . . .
C9 C 0.60231(14) 0.32835(14) 0.54005(8) 0.0415(3) Uani 1 1 d . . . . .
C10 C 0.70383(18) 0.40300(19) 0.59326(10) 0.0635(4) Uani 1 1 d . . . . .
H10A H 0.777992 0.337998 0.607877 0.095 Uiso 1 1 calc R U . . .
H10B H 0.660589 0.434974 0.641838 0.095 Uiso 1 1 calc R U . . .
H10C H 0.739597 0.485039 0.565023 0.095 Uiso 1 1 calc R U . . .
C11 C 0.65823(14) 0.49418(15) 0.35937(8) 0.0431(3) Uani 1 1 d . . . . .
H11 H 0.588580 0.445543 0.329849 0.052 Uiso 1 1 calc R U . . .
C12 C 0.73950(13) 0.59656(14) 0.32004(8) 0.0412(3) Uani 1 1 d . . . . .
C13 C 0.72116(15) 0.64599(16) 0.24346(8) 0.0480(3) Uani 1 1 d . . . . .
H13 H 0.650260 0.615188 0.207619 0.058 Uiso 1 1 calc R U . . .
C14 C 0.81824(16) 0.74708(16) 0.22345(9) 0.0512(4) Uani 1 1 d . . . . .
H14 H 0.819254 0.791784 0.172536 0.061 Uiso 1 1 calc R U . . .
C15 C 0.91036(15) 0.77500(16) 0.28349(9) 0.0475(3) Uani 1 1 d . . . . .
C16 C 1.02682(18) 0.8761(2) 0.28408(11) 0.0647(4) Uani 1 1 d . . . . .
H16A H 1.020505 0.935234 0.235864 0.097 Uiso 1 1 calc R U . . .
H16B H 1.111840 0.822800 0.285089 0.097 Uiso 1 1 calc R U . . .
H16C H 1.024386 0.936586 0.331686 0.097 Uiso 1 1 calc R U . . .

loop_
_atom_site_aniso_label
_atom_site_aniso_U_11
_atom_site_aniso_U_22
_atom_site_aniso_U_33
_atom_site_aniso_U_23
_atom_site_aniso_U_13
_atom_site_aniso_U_12
S1 0.0487(2) 0.0530(2) 0.0381(2) -0.00303(14) -0.00261(15) -0.00278(15)
O1 0.0619(6) 0.0537(6) 0.0352(5) 0.0066(4) -0.0065(4) 0.0007(5)
O2 0.0857(9) 0.0782(8) 0.0395(6) 0.0087(5) -0.0230(5) -0.0154(7)
O3 0.0582(6) 0.0750(7) 0.0317(5) 0.0060(5) -0.0077(4) -0.0123(5)
N1 0.0453(6) 0.0470(6) 0.0362(6) -0.0007(5) 0.0003(5) -0.0008(5)
N2 0.0469(6) 0.0450(6) 0.0413(6) -0.0007(5) 0.0016(5) 0.0001(5)
C2 0.0534(8) 0.0466(7) 0.0351(7) -0.0004(5) -0.0060(6) 0.0072(6)
C3 0.0425(7) 0.0427(7) 0.0320(6) -0.0028(5) -0.0014(5) 0.0082(5)
C4 0.0417(7) 0.0474(7) 0.0311(6) -0.0017(5) -0.0008(5) 0.0088(6)
C4' 0.0404(7) 0.0441(7) 0.0369(6) -0.0027(5) 0.0013(5) 0.0095(5)
C5 0.0461(8) 0.0589(9) 0.0446(7) -0.0011(6) -0.0030(6) 0.0042(7)
C6 0.0460(8) 0.0598(9) 0.0658(10) -0.0043(8) -0.0019(7) -0.0010(7)
C7 0.0553(9) 0.0542(9) 0.0685(10) 0.0063(8) 0.0088(8) -0.0014(7)
C8 0.0639(10) 0.0548(9) 0.0512(8) 0.0098(7) 0.0056(7) 0.0039(7)
C8' 0.0463(7) 0.0440(7) 0.0394(7) 0.0000(5) -0.0001(5) 0.0098(6)
C9 0.0448(7) 0.0441(7) 0.0354(6) -0.0033(5) -0.0026(5) 0.0096(6)
C10 0.0718(11) 0.0695(11) 0.0478(8) 0.0028(8) -0.0145(7) -0.0165(9)
C11 0.0433(7) 0.0459(7) 0.0400(7) -0.0045(5) 0.0013(5) 0.0018(6)
C12 0.0416(7) 0.0439(7) 0.0381(7) -0.0049(5) 0.0013(5) 0.0032(6)
C13 0.0487(8) 0.0554(8) 0.0395(7) -0.0012(6) -0.0045(6) -0.0004(6)
C14 0.0584(9) 0.0535(8) 0.0417(7) 0.0067(6) 0.0023(6) 0.0031(7)
C15 0.0504(8) 0.0446(7) 0.0479(8) -0.0013(6) 0.0069(6) 0.0015(6)
C16 0.0609(10) 0.0618(10) 0.0716(11) 0.0003(9) 0.0061(8) -0.0125(8)

loop_
_atom_type_symbol
_atom_type_description
_atom_type_scat_dispersion_real
_atom_type_scat_dispersion_imag
_atom_type_scat_source
C C 0.0033 0.0016 'International Tables Vol C Tables 4.2.6.8 and 6.1.1.4'
H H 0.0000 0.0000 'International Tables Vol C Tables 4.2.6.8 and 6.1.1.4'
N N 0.0061 0.0033 'International Tables Vol C Tables 4.2.6.8 and 6.1.1.4'
O O 0.0106 0.0060 'International Tables Vol C Tables 4.2.6.8 and 6.1.1.4'
S S 0.1246 0.1234 'International Tables Vol C Tables 4.2.6.8 and 6.1.1.4'

loop_
_geom_angle_atom_site_label_1
_geom_angle_atom_site_label_2
_geom_angle_atom_site_label_3
_geom_angle
_geom_angle_site_symmetry_1
_geom_angle_site_symmetry_3
C15 S1 C12 91.98(7) . .
C8' O1 C2 122.49(11) . .
C9 N1 N2 121.62(12) . .
C9 N1 H1 114.0(11) . .
N2 N1 H1 124.4(11) . .
C11 N2 N1 114.46(12) . .
O2 C2 O1 113.93(12) . .
O2 C2 C3 127.39(14) . .
O1 C2 C3 118.67(12) . .
C9 C3 C4 120.71(11) . .
C9 C3 C2 119.34(12) . .
C4 C3 C2 119.94(13) . .
O3 C4 C3 123.46(13) . .
O3 C4 C4' 118.97(12) . .
C3 C4 C4' 117.57(11) . .
C8' C4' C5 118.41(13) . .
C8' C4' C4 119.69(12) . .
C5 C4' C4 121.90(12) . .
C6 C5 C4' 120.41(14) . .
C6 C5 H5 119.8 . .
C4' C5 H5 119.8 . .
C5 C6 C7 119.92(15) . .
C5 C6 H6 120.0 . .
C7 C6 H6 120.0 . .
C8 C7 C6 120.83(15) . .
C8 C7 H7 119.6 . .
C6 C7 H7 119.6 . .
C7 C8 C8' 118.70(15) . .
C7 C8 H8 120.7 . .
C8' C8 H8 120.7 . .
O1 C8' C4' 121.60(13) . .
O1 C8' C8 116.67(13) . .
C4' C8' C8 121.73(14) . .
N1 C9 C3 117.59(12) . .
N1 C9 C10 117.36(13) . .
C3 C9 C10 125.04(12) . .
C9 C10 H10A 109.5 . .
C9 C10 H10B 109.5 . .
H10A C10 H10B 109.5 . .
C9 C10 H10C 109.5 . .
H10A C10 H10C 109.5 . .
H10B C10 H10C 109.5 . .
N2 C11 C12 120.47(13) . .
N2 C11 H11 119.8 . .
C12 C11 H11 119.8 . .
C13 C12 C11 127.07(13) . .
C13 C12 S1 110.66(11) . .
C11 C12 S1 122.27(10) . .
C12 C13 C14 112.81(13) . .
C12 C13 H13 123.6 . .
C14 C13 H13 123.6 . .
C15 C14 C13 113.75(13) . .
C15 C14 H14 123.1 . .
C13 C14 H14 123.1 . .
C14 C15 C16 128.66(14) . .
C14 C15 S1 110.80(11) . .
C16 C15 S1 120.54(12) . .
C15 C16 H16A 109.5 . .
C15 C16 H16B 109.5 . .
H16A C16 H16B 109.5 . .
C15 C16 H16C 109.5 . .
H16A C16 H16C 109.5 . .
H16B C16 H16C 109.5 . .

loop_
_geom_bond_atom_site_label_1
_geom_bond_atom_site_label_2
_geom_bond_distance
_geom_bond_site_symmetry_2
S1 C15 1.7218(15) .
S1 C12 1.7257(14) .
O1 C8' 1.3704(17) .
O1 C2 1.3780(18) .
O2 C2 1.2076(17) .
O3 C4 1.2539(16) .
N1 C9 1.3212(17) .
N1 N2 1.3795(17) .
N1 H1 0.911(18) .
N2 C11 1.2779(17) .
C2 C3 1.4484(18) .
C3 C9 1.422(2) .
C3 C4 1.4350(18) .
C4 C4' 1.462(2) .
C4' C8' 1.3820(18) .
C4' C5 1.396(2) .
C5 C6 1.374(2) .
C5 H5 0.9500 .
C6 C7 1.387(2) .
C6 H6 0.9500 .
C7 C8 1.373(2) .
C7 H7 0.9500 .
C8 C8' 1.387(2) .
C8 H8 0.9500 .
C9 C10 1.492(2) .
C10 H10A 0.9800 .
C10 H10B 0.9800 .
C10 H10C 0.9800 .
C11 C12 1.4330(19) .
C11 H11 0.9500 .
C12 C13 1.3676(19) .
C13 C14 1.404(2) .
C13 H13 0.9500 .
C14 C15 1.355(2) .
C14 H14 0.9500 .
C15 C16 1.496(2) .
C16 H16A 0.9800 .
C16 H16B 0.9800 .
C16 H16C 0.9800 .

loop_
_geom_hbond_atom_site_label_D
_geom_hbond_atom_site_label_H
_geom_hbond_atom_site_label_A
_geom_hbond_distance_DH
_geom_hbond_distance_HA
_geom_hbond_distance_DA
_geom_hbond_angle_DHA
_geom_hbond_site_symmetry_A
_geom_hbond_publ_flag
N1 H1 O3 0.911(18) 1.725(18) 2.5211(16) 144.2(16) . yes

loop_
_geom_torsion_atom_site_label_1
_geom_torsion_atom_site_label_2
_geom_torsion_atom_site_label_3
_geom_torsion_atom_site_label_4
_geom_torsion
_geom_torsion_site_symmetry_1
_geom_torsion_site_symmetry_2
_geom_torsion_site_symmetry_3
_geom_torsion_site_symmetry_4
C9 N1 N2 C11 179.99(12) . . . .
C8' O1 C2 O2 179.44(13) . . . .
C8' O1 C2 C3 -1.63(19) . . . .
O2 C2 C3 C9 0.0(2) . . . .
O1 C2 C3 C9 -178.78(12) . . . .
O2 C2 C3 C4 178.90(15) . . . .
O1 C2 C3 C4 0.13(19) . . . .
C9 C3 C4 O3 0.7(2) . . . .
C2 C3 C4 O3 -178.23(13) . . . .
C9 C3 C4 C4' -179.46(11) . . . .
C2 C3 C4 C4' 1.64(18) . . . .
O3 C4 C4' C8' 177.83(12) . . . .
C3 C4 C4' C8' -2.05(18) . . . .
O3 C4 C4' C5 -1.9(2) . . . .
C3 C4 C4' C5 178.22(12) . . . .
C8' C4' C5 C6 -0.1(2) . . . .
C4 C4' C5 C6 179.61(13) . . . .
C4' C5 C6 C7 -0.3(2) . . . .
C5 C6 C7 C8 0.2(3) . . . .
C6 C7 C8 C8' 0.4(2) . . . .
C2 O1 C8' C4' 1.2(2) . . . .
C2 O1 C8' C8 -179.05(13) . . . .
C5 C4' C8' O1 -179.60(12) . . . .
C4 C4' C8' O1 0.67(19) . . . .
C5 C4' C8' C8 0.7(2) . . . .
C4 C4' C8' C8 -179.03(13) . . . .
C7 C8 C8' O1 179.43(13) . . . .
C7 C8 C8' C4' -0.9(2) . . . .
N2 N1 C9 C3 -178.21(11) . . . .
N2 N1 C9 C10 2.9(2) . . . .
C4 C3 C9 N1 -3.53(19) . . . .
C2 C3 C9 N1 175.38(12) . . . .
C4 C3 C9 C10 175.31(14) . . . .
C2 C3 C9 C10 -5.8(2) . . . .
N1 N2 C11 C12 -179.90(12) . . . .
N2 C11 C12 C13 -172.97(14) . . . .
N2 C11 C12 S1 6.56(19) . . . .
C15 S1 C12 C13 -0.01(11) . . . .
C15 S1 C12 C11 -179.62(12) . . . .
C11 C12 C13 C14 179.48(13) . . . .
S1 C12 C13 C14 -0.10(16) . . . .
C12 C13 C14 C15 0.2(2) . . . .
C13 C14 C15 C16 -179.65(16) . . . .
C13 C14 C15 S1 -0.20(17) . . . .
C12 S1 C15 C14 0.12(12) . . . .
C12 S1 C15 C16 179.62(13) . . . .
